data_2311789
loop_
_publ_author_name
'Fils\/o, Mette \/O'
'Chaaban, Iman'
'Al Shehabi, Amer'
'Skibsted, J\/orgen'
'Lock, Nina'

_publ_section_title
;
 The structure-directing amine changes everything: structures and optical
 properties of two-dimensional thiostannates.
;
_journal_coeditor_code AO5023SUP1
_journal_issue 'Pt 5'
_journal_name_full 'Acta crystallographica Section B, Structural science, crystal engineering and materials'
_journal_page_first 931
_journal_page_last 940
_journal_paper_doi 10.1107/S2052520617010630
_journal_volume 73
_journal_year 2017
_chemical_formula_moiety 'S28 Sn12'
_chemical_formula_sum 'S28 Sn12'
_chemical_formula_weight 2322.20
_chemical_name_common tren-SnS-1
_space_group_crystal_system hexagonal
_space_group_IT_number 194
_space_group_name_Hall '-P 6c 2c'
_space_group_name_H-M_alt 'P 63/m m c'
_atom_sites_solution_primary direct
_atom_sites_solution_secondary difmap
_audit_creation_method SHELXL-2014/7
_cell_angle_alpha 90
_cell_angle_beta 90
_cell_angle_gamma 120
_cell_formula_units_Z 1
_cell_length_a 13.2748(4)
_cell_length_b 13.2748(4)
_cell_length_c 19.1521(7)
_cell_measurement_reflns_used 1297
_cell_measurement_temperature 298(2)
_cell_measurement_theta_max 26.546
_cell_measurement_theta_min 2.7665
_cell_volume 2922.83(16)
_computing_cell_refinement 'APEX2 v2010.1-2 (Bruker AXS, 2005-2009)'
_computing_data_collection 'APEX2 v2010.1-2 (Bruker AXS, 2005-2009)'
_computing_data_reduction 'APEX2 v2010.1-2 (Bruker AXS, 2005-2009)'
_computing_molecular_graphics 'Ortep-3 for Windows (Farrugia, 1997)'
_computing_publication_material 'ShelXle (Huebschle, 2011)'
_computing_structure_refinement 'SHELXL-2014/7 (Sheldrick, 2014)'
_computing_structure_solution 'SHELXS-97 (Sheldrick, 2008)'
_diffrn_ambient_temperature 298(2)
_diffrn_detector_area_resol_mean 12.00
_diffrn_measured_fraction_theta_full 0.999
_diffrn_measured_fraction_theta_max 0.999
_diffrn_measurement_device_type 'APEX2 charged-coupled device'
_diffrn_measurement_method
; 
Narrow slices collected using \f- and \w-scans 
;
_diffrn_radiation_type MoK\a
_diffrn_radiation_wavelength 0.71073
_diffrn_reflns_av_R_equivalents 0.0482
_diffrn_reflns_av_unetI/netI 0.0221
_diffrn_reflns_Laue_measured_fraction_full 0.999
_diffrn_reflns_Laue_measured_fraction_max 0.999
_diffrn_reflns_limit_h_max 17
_diffrn_reflns_limit_h_min -16
_diffrn_reflns_limit_k_max 17
_diffrn_reflns_limit_k_min -17
_diffrn_reflns_limit_l_max 24
_diffrn_reflns_limit_l_min -22
_diffrn_reflns_number 20714
_diffrn_reflns_point_group_measured_fraction_full 0.999
_diffrn_reflns_point_group_measured_fraction_max 0.999
_diffrn_reflns_theta_full 25.242
_diffrn_reflns_theta_max 27.428
_diffrn_reflns_theta_min 1.771
_diffrn_source 'fine-focus sealed tube'
_exptl_absorpt_coefficient_mu 3.018
_exptl_absorpt_correction_T_max 0.7685
_exptl_absorpt_correction_T_min 0.6569
_exptl_absorpt_correction_type multi-scan
_exptl_absorpt_process_details
; 
SADABS (Sheldrick, 2004) 
;
_exptl_crystal_colour 'pale green'
_exptl_crystal_density_diffrn 1.319
_exptl_crystal_density_method 'not measured'
_exptl_crystal_description plate
_exptl_crystal_F_000 1048
_exptl_crystal_recrystallization_method solvothermal
_exptl_crystal_size_max 0.14
_exptl_crystal_size_mid 0.12
_exptl_crystal_size_min 0.02
_refine_diff_density_max 1.539
_refine_diff_density_min -1.160
_refine_diff_density_rms 0.319
_refine_ls_extinction_method none
_refine_ls_goodness_of_fit_ref 1.149
_refine_ls_hydrogen_treatment undef
_refine_ls_matrix_type full
_refine_ls_number_parameters 22
_refine_ls_number_reflns 1297
_refine_ls_number_restraints 0
_refine_ls_restrained_S_all 1.149
_refine_ls_R_factor_all 0.0802
_refine_ls_R_factor_gt 0.0584
_refine_ls_shift/su_max 0.000
_refine_ls_shift/su_mean 0.000
_refine_ls_structure_factor_coef Fsqd
_refine_ls_weighting_details 'w=1/[\s^2^(Fo^2^)+(0.1418P)^2^+5.8926P] where P=(Fo^2^+2Fc^2^)/3'
_refine_ls_weighting_scheme calc
_refine_ls_wR_factor_gt 0.2148
_refine_ls_wR_factor_ref 0.2266
_reflns_Friedel_coverage 0.000
_reflns_number_gt 959
_reflns_number_total 1297
_reflns_threshold_expression 'I > 4\s(I)'
_cod_data_source_file ao5023sup1.cif
_cod_data_source_block SnS_TAEA_300K
_cod_original_cell_volume 2922.8(2)
_cod_database_code 2311789
_shelx_shelxl_version_number 2014/7
_shelx_space_group_comment
;
The symmetry employed for this shelxl refinement is uniquely defined
by the following loop, which should always be used as a source of
symmetry information in preference to the above space-group names.
They are only intended as comments.
;
_ccdc_publ_extra_info
'The molecular cations between the thiostannate layers are disordered, and only the structure of anionic polymeric layers have been determined.'

loop_
_space_group_symop_operation_xyz
'x, y, z'
'-y, x-y, z'
'-x+y, -x, z'
'-x, -y, z+1/2'
'y, -x+y, z+1/2'
'x-y, x, z+1/2'
'y, x, -z'
'x-y, -y, -z'
'-x, -x+y, -z'
'-y, -x, -z+1/2'
'-x+y, y, -z+1/2'
'x, x-y, -z+1/2'
'-x, -y, -z'
'y, -x+y, -z'
'x-y, x, -z'
'x, y, -z-1/2'
'-y, x-y, -z-1/2'
'-x+y, -x, -z-1/2'
'-y, -x, z'
'-x+y, y, z'
'x, x-y, z'
'y, x, z-1/2'
'x-y, -y, z-1/2'
'-x, -x+y, z-1/2'

loop_
_atom_site_label
_atom_site_type_symbol
_atom_site_fract_x
_atom_site_fract_y
_atom_site_fract_z
_atom_site_U_iso_or_equiv
_atom_site_adp_type
_atom_site_occupancy
_atom_site_site_symmetry_order
_atom_site_calc_flag
_atom_site_refinement_flags_posn
_atom_site_refinement_flags_adp
_atom_site_refinement_flags_occupancy
Sn1 Sn 0.84744(6) 0.42372(3) 0.49152(5) 0.0495(4) Uani 1 2 d S T P
S1 S 0.6667 0.3333 0.5743(3) 0.0445(10) Uani 1 6 d S T P
S2 S 0.76919(14) 0.23081(14) 0.4409(2) 0.0644(10) Uani 1 2 d S T P
S3 S 0.9780(3) 0.48899(13) 0.58937(18) 0.0653(9) Uani 1 2 d S T P

loop_
_atom_site_aniso_label
_atom_site_aniso_U_11
_atom_site_aniso_U_22
_atom_site_aniso_U_33
_atom_site_aniso_U_23
_atom_site_aniso_U_13
_atom_site_aniso_U_12
Sn1 0.0313(5) 0.0423(5) 0.0711(7) -0.00005(15) -0.0001(3) 0.0157(2)
S1 0.0352(13) 0.0352(13) 0.063(3) 0.000 0.000 0.0176(6)
S2 0.0506(12) 0.0506(12) 0.090(3) -0.0128(8) 0.0128(8) 0.0240(13)
S3 0.0348(14) 0.0796(18) 0.0665(19) 0.0008(6) 0.0017(13) 0.0174(7)

loop_
_atom_type_symbol
_atom_type_description
_atom_type_scat_dispersion_real
_atom_type_scat_dispersion_imag
_atom_type_scat_source
S S 0.1246 0.1234 'International Tables Vol C Tables 4.2.6.8 and 6.1.1.4'
Sn Sn -0.6537 1.4246 'International Tables Vol C Tables 4.2.6.8 and 6.1.1.4'

loop_
_geom_angle_atom_site_label_1
_geom_angle_atom_site_label_2
_geom_angle_atom_site_label_3
_geom_angle
_geom_angle_site_symmetry_1
_geom_angle_site_symmetry_3
S3 Sn1 S2 122.85(10) . 2_655
S3 Sn1 S2 122.85(10) . .
S2 Sn1 S2 114.11(19) 2_655 .
S3 Sn1 S3 88.98(11) . 13_766
S2 Sn1 S3 92.81(8) 2_655 13_766
S2 Sn1 S3 92.81(8) . 13_766
S3 Sn1 S1 91.34(12) . .
S2 Sn1 S1 87.02(8) 2_655 .
S2 Sn1 S1 87.02(8) . .
S3 Sn1 S1 179.68(12) 13_766 .
Sn1 S1 Sn1 87.02(13) 3_665 2_655
Sn1 S1 Sn1 87.02(13) 3_665 .
Sn1 S1 Sn1 87.02(13) 2_655 .
Sn1 S2 Sn1 95.44(11) . 3_665
Sn1 S3 Sn1 91.02(11) . 13_766

loop_
_geom_bond_atom_site_label_1
_geom_bond_atom_site_label_2
_geom_bond_distance
_geom_bond_site_symmetry_2
Sn1 S3 2.401(3) .
Sn1 S2 2.433(2) 2_655
Sn1 S2 2.433(2) .
Sn1 S3 2.535(3) 13_766
Sn1 S1 2.614(3) .
S1 Sn1 2.614(3) 3_665
S1 Sn1 2.614(3) 2_655
S2 Sn1 2.433(2) 3_665
S3 Sn1 2.535(3) 13_766
